data_4127238
loop_
_publ_author_name
'Herz, Katharina'
'Podewitz, Maren'
'St\"ohr, Laura'
'Wang, Dongren'
'Frey, Wolfgang'
'Liedl, Klaus R.'
'Sen, Suman'
'Buchmeiser, Michael R.'

_publ_section_title
;
 Mechanism of Olefin Metathesis with Neutral and Cationic Molybdenum Imido
 Alkylidene N-Heterocyclic Carbene Complexes.
;
_journal_issue 20
_journal_name_full 'Journal of the American Chemical Society'
_journal_page_first 8264
_journal_page_last 8276
_journal_paper_doi 10.1021/jacs.9b02092
_journal_volume 141
_journal_year 2019
_chemical_formula_moiety 'C39 H41 F6 Mo N3 O7 S2'
_chemical_formula_sum 'C39 H41 F6 Mo N3 O7 S2'
_chemical_formula_weight 937.81
_chemical_name_systematic
; 
 2a 
;
_space_group_IT_number 33
_space_group_name_Hall 'P 2c -2n'
_space_group_name_H-M_alt 'P n a 21'
_symmetry_cell_setting orthorhombic
_symmetry_space_group_name_Hall 'P 2c -2n'
_symmetry_space_group_name_H-M 'P n a 21'
_atom_sites_solution_hydrogens geom
_atom_sites_solution_primary direct
_atom_sites_solution_secondary difmap
_audit_creation_method SHELXL-97
_cell_angle_alpha 90.00
_cell_angle_beta 90.00
_cell_angle_gamma 90.00
_cell_formula_units_Z 4
_cell_length_a 19.1070(14)
_cell_length_b 12.1469(8)
_cell_length_c 17.3938(11)
_cell_measurement_reflns_used 7388
_cell_measurement_temperature 130(2)
_cell_measurement_theta_max 28.33
_cell_measurement_theta_min 1.99
_cell_volume 4036.9(5)
_computing_cell_refinement 'Bruker APEXII Software Suite, 2008'
_computing_data_collection 'Bruker APEXII Software Suite, 2008'
_computing_data_reduction 'Bruker APEXII Software Suite, 2008'
_computing_molecular_graphics 'SHELXTL-plus, XP (Sheldrick, 1991)'
_computing_structure_refinement 'SHELXL-97 (Sheldrick, 1997)'
_computing_structure_solution 'SHELXS-97 (Sheldrick, 1990)'
_diffrn_ambient_temperature 130(2)
_diffrn_measured_fraction_theta_full 0.995
_diffrn_measured_fraction_theta_max 0.995
_diffrn_measurement_device_type 'Bruker Kappa APEXII Duo'
_diffrn_measurement_method 'Omaga + Phi Scans'
_diffrn_radiation_monochromator Triumph
_diffrn_radiation_source 'fine-focus sealed tube'
_diffrn_radiation_type MoK\a
_diffrn_radiation_wavelength 0.71073
_diffrn_reflns_av_R_equivalents 0.0583
_diffrn_reflns_av_sigmaI/netI 0.0623
_diffrn_reflns_limit_h_max 25
_diffrn_reflns_limit_h_min -25
_diffrn_reflns_limit_k_max 15
_diffrn_reflns_limit_k_min -16
_diffrn_reflns_limit_l_max 21
_diffrn_reflns_limit_l_min -23
_diffrn_reflns_number 38104
_diffrn_reflns_theta_full 28.33
_diffrn_reflns_theta_max 28.33
_diffrn_reflns_theta_min 1.99
_diffrn_standards_decay_% 0
_diffrn_standards_interval_count 0
_diffrn_standards_number 0
_exptl_absorpt_coefficient_mu 0.509
_exptl_absorpt_correction_T_max 0.7457
_exptl_absorpt_correction_T_min 0.6912
_exptl_absorpt_correction_type multi-scan
_exptl_absorpt_process_details 'Blessing, 1995'
_exptl_crystal_colour orange
_exptl_crystal_density_diffrn 1.543
_exptl_crystal_density_method 'not measured'
_exptl_crystal_description prism
_exptl_crystal_F_000 1920
_exptl_crystal_size_max 0.26
_exptl_crystal_size_mid 0.15
_exptl_crystal_size_min 0.11
_refine_diff_density_max 0.506
_refine_diff_density_min -0.365
_refine_diff_density_rms 0.078
_refine_ls_abs_structure_details 'Flack H D (1983), Acta Cryst. A39, 876-881'
_refine_ls_abs_structure_Flack -0.02(2)
_refine_ls_extinction_method none
_refine_ls_goodness_of_fit_ref 1.020
_refine_ls_hydrogen_treatment constr
_refine_ls_matrix_type full
_refine_ls_number_parameters 532
_refine_ls_number_reflns 9187
_refine_ls_number_restraints 1
_refine_ls_restrained_S_all 1.020
_refine_ls_R_factor_all 0.0576
_refine_ls_R_factor_gt 0.0353
_refine_ls_shift/su_max 0.000
_refine_ls_shift/su_mean 0.000
_refine_ls_structure_factor_coef Fsqd
_refine_ls_weighting_details 'calc w=1/[\s^2^(Fo^2^)+(0.0241P)^2^+0.0000P] where P=(Fo^2^+2Fc^2^)/3'
_refine_ls_weighting_scheme calc
_refine_ls_wR_factor_gt 0.0587
_refine_ls_wR_factor_ref 0.0630
_reflns_number_gt 7388
_reflns_number_total 9187
_reflns_threshold_expression >2sigma(I)
_cod_data_source_file ja9b02092_si_002.cif
_cod_data_source_block buch162a
_cod_depositor_comments 'Adding full bibliography for 4127238--4127240.cif.'
_cod_database_code 4127238

loop_
_symmetry_equiv_pos_as_xyz
'x, y, z'
'-x, -y, z+1/2'
'x+1/2, -y+1/2, z'
'-x+1/2, y+1/2, z+1/2'

loop_
_atom_site_label
_atom_site_type_symbol
_atom_site_fract_x
_atom_site_fract_y
_atom_site_fract_z
_atom_site_U_iso_or_equiv
_atom_site_adp_type
_atom_site_occupancy
_atom_site_symmetry_multiplicity
_atom_site_calc_flag
_atom_site_refinement_flags
Mo1 Mo 0.204347(11) -0.064039(17) 0.296757(16) 0.01127(5) Uani 1 1 d .
S1 S 0.15218(4) -0.29912(6) 0.37715(5) 0.01860(17) Uani 1 1 d .
F1 F 0.24307(11) -0.45127(16) 0.33962(13) 0.0410(6) Uani 1 1 d .
N1 N 0.30551(12) 0.1421(2) 0.25109(14) 0.0152(5) Uani 1 1 d .
O1 O 0.18493(10) -0.23561(15) 0.31376(11) 0.0179(5) Uani 1 1 d .
C1 C 0.24238(14) 0.0895(2) 0.24134(17) 0.0128(6) Uani 1 1 d .
S2 S 0.25570(4) -0.23320(6) 0.14309(4) 0.01681(16) Uani 1 1 d .
C2 C 0.31521(17) 0.2246(3) 0.19775(19) 0.0208(8) Uani 1 1 d .
H2 H 0.3550 0.2711 0.1933 0.025 Uiso 1 1 calc R
O2 O 0.18703(12) -0.28588(19) 0.44955(13) 0.0311(6) Uani 1 1 d .
F2 F 0.14960(12) -0.51188(15) 0.39422(12) 0.0418(6) Uani 1 1 d .
N2 N 0.21342(12) 0.1454(2) 0.18029(14) 0.0153(6) Uani 1 1 d .
N3 N 0.11751(12) -0.03102(18) 0.28776(18) 0.0193(6) Uani 1 1 d .
F3 F 0.14676(12) -0.45874(15) 0.27659(11) 0.0440(6) Uani 1 1 d .
O3 O 0.07745(11) -0.2953(2) 0.37603(15) 0.0356(6) Uani 1 1 d .
C3 C 0.25750(16) 0.2270(2) 0.15301(19) 0.0210(7) Uani 1 1 d .
H3 H 0.2488 0.2751 0.1110 0.025 Uiso 1 1 calc R
F4 F 0.39094(9) -0.20097(15) 0.12688(11) 0.0246(4) Uani 1 1 d .
O4 O 0.25634(10) -0.13574(16) 0.19488(12) 0.0176(5) Uani 1 1 d .
C4 C 0.35523(14) 0.1260(2) 0.31208(16) 0.0141(7) Uani 1 1 d .
C5 C 0.41590(12) 0.0649(2) 0.2976(3) 0.0185(5) Uani 1 1 d .
O5 O 0.19869(11) -0.23322(19) 0.09044(13) 0.0263(5) Uani 1 1 d .
F5 F 0.34180(10) -0.28041(17) 0.03069(11) 0.0331(5) Uani 1 1 d .
F6 F 0.32775(10) -0.10624(17) 0.04841(12) 0.0349(5) Uani 1 1 d .
O6 O 0.27358(12) -0.33466(17) 0.17967(13) 0.0241(5) Uani 1 1 d .
C6 C 0.46413(16) 0.0556(3) 0.35725(19) 0.0231(7) Uani 1 1 d .
H6 H 0.5049 0.0123 0.3496 0.028 Uiso 1 1 calc R
O7 O 0.31458(11) -0.13016(17) 0.35004(12) 0.0215(5) Uani 1 1 d .
C7 C 0.45458(17) 0.1077(3) 0.42748(18) 0.0221(7) Uani 1 1 d .
C8 C 0.39474(16) 0.1707(3) 0.43836(19) 0.0206(7) Uani 1 1 d .
H8 H 0.3879 0.2071 0.4861 0.025 Uiso 1 1 calc R
C9 C 0.34480(16) 0.1817(2) 0.38103(19) 0.0165(7) Uani 1 1 d .
C10 C 0.42862(17) 0.0111(3) 0.2206(2) 0.0266(8) Uani 1 1 d .
H10A H 0.4665 -0.0428 0.2254 0.040 Uiso 1 1 calc R
H10B H 0.4418 0.0674 0.1829 0.040 Uiso 1 1 calc R
H10C H 0.3858 -0.0261 0.2036 0.040 Uiso 1 1 calc R
C11 C 0.50872(18) 0.0977(3) 0.4900(2) 0.0335(9) Uani 1 1 d .
H11A H 0.5249 0.0212 0.4931 0.050 Uiso 1 1 calc R
H11B H 0.4881 0.1193 0.5393 0.050 Uiso 1 1 calc R
H11C H 0.5484 0.1459 0.4783 0.050 Uiso 1 1 calc R
C12 C 0.28124(16) 0.2533(3) 0.39306(19) 0.0214(8) Uani 1 1 d .
H12A H 0.2769 0.3052 0.3502 0.032 Uiso 1 1 calc R
H12B H 0.2862 0.2943 0.4413 0.032 Uiso 1 1 calc R
H12C H 0.2393 0.2070 0.3956 0.032 Uiso 1 1 calc R
C13 C 0.14242(15) 0.1384(2) 0.15056(17) 0.0165(7) Uani 1 1 d .
C14 C 0.13006(16) 0.0883(2) 0.07955(19) 0.0196(7) Uani 1 1 d .
C15 C 0.06257(16) 0.0929(3) 0.05011(19) 0.0227(8) Uani 1 1 d .
H15 H 0.0530 0.0583 0.0023 0.027 Uiso 1 1 calc R
C16 C 0.00817(16) 0.1469(3) 0.08863(19) 0.0228(7) Uani 1 1 d .
C17 C 0.02382(16) 0.1991(3) 0.15770(19) 0.0206(7) Uani 1 1 d .
H17 H -0.0124 0.2369 0.1842 0.025 Uiso 1 1 calc R
C18 C 0.09039(16) 0.1980(3) 0.18935(18) 0.0171(7) Uani 1 1 d .
C19 C 0.18796(17) 0.0344(3) 0.0345(2) 0.0274(8) Uani 1 1 d .
H19A H 0.1679 -0.0064 -0.0088 0.041 Uiso 1 1 calc R
H19B H 0.2136 -0.0165 0.0679 0.041 Uiso 1 1 calc R
H19C H 0.2200 0.0909 0.0151 0.041 Uiso 1 1 calc R
C20 C -0.06479(17) 0.1493(3) 0.0546(2) 0.0366(10) Uani 1 1 d .
H20A H -0.0937 0.0931 0.0796 0.055 Uiso 1 1 calc R
H20B H -0.0622 0.1343 -0.0006 0.055 Uiso 1 1 calc R
H20C H -0.0856 0.2221 0.0630 0.055 Uiso 1 1 calc R
C21 C 0.10744(18) 0.2667(3) 0.25907(19) 0.0265(8) Uani 1 1 d .
H21A H 0.1368 0.2238 0.2943 0.040 Uiso 1 1 calc R
H21B H 0.0640 0.2877 0.2851 0.040 Uiso 1 1 calc R
H21C H 0.1327 0.3331 0.2431 0.040 Uiso 1 1 calc R
C22 C 0.04439(15) -0.0230(2) 0.28082(19) 0.0182(8) Uani 1 1 d .
C23 C 0.01150(17) -0.0795(3) 0.2214(2) 0.0270(8) Uani 1 1 d .
C24 C -0.05985(17) -0.0656(3) 0.2132(2) 0.0315(8) Uani 1 1 d .
H24 H -0.0835 -0.1017 0.1723 0.038 Uiso 1 1 calc R
C25 C -0.09786(18) -0.0001(3) 0.2637(2) 0.0305(9) Uani 1 1 d .
H25 H -0.1468 0.0084 0.2564 0.037 Uiso 1 1 calc R
C26 C -0.06574(17) 0.0524(3) 0.3235(2) 0.0301(9) Uani 1 1 d .
H26 H -0.0927 0.0962 0.3577 0.036 Uiso 1 1 calc R
C27 C 0.00667(17) 0.0422(3) 0.3349(2) 0.0260(8) Uani 1 1 d .
C28 C 0.05321(18) -0.1546(3) 0.1691(2) 0.0313(9) Uani 1 1 d .
H28A H 0.0232 -0.1806 0.1271 0.047 Uiso 1 1 calc R
H28B H 0.0703 -0.2178 0.1986 0.047 Uiso 1 1 calc R
H28C H 0.0930 -0.1140 0.1477 0.047 Uiso 1 1 calc R
C29 C 0.04029(18) 0.0977(3) 0.4020(2) 0.0340(9) Uani 1 1 d .
H29A H 0.0082 0.1527 0.4232 0.051 Uiso 1 1 calc R
H29B H 0.0835 0.1339 0.3853 0.051 Uiso 1 1 calc R
H29C H 0.0513 0.0428 0.4415 0.051 Uiso 1 1 calc R
C30 C 0.20979(17) -0.0134(2) 0.40381(17) 0.0204(7) Uani 1 1 d .
H30 H 0.1718 0.0283 0.4236 0.024 Uiso 1 1 calc R
C31 C 0.26841(17) -0.0359(2) 0.45438(19) 0.0208(7) Uani 1 1 d .
C32 C 0.32296(17) -0.1002(2) 0.42640(18) 0.0183(7) Uani 1 1 d .
C33 C 0.37971(19) -0.1314(3) 0.4719(2) 0.0278(8) Uani 1 1 d .
H33 H 0.4159 -0.1770 0.4522 0.033 Uiso 1 1 calc R
C34 C 0.3813(2) -0.0933(3) 0.5472(2) 0.0309(9) Uani 1 1 d .
H34 H 0.4198 -0.1124 0.5791 0.037 Uiso 1 1 calc R
C35 C 0.3284(2) -0.0283(3) 0.5769(2) 0.0310(9) Uani 1 1 d .
H35 H 0.3311 -0.0023 0.6283 0.037 Uiso 1 1 calc R
C36 C 0.27078(19) -0.0010(3) 0.53072(19) 0.0267(8) Uani 1 1 d .
H36 H 0.2334 0.0411 0.5515 0.032 Uiso 1 1 calc R
C37 C 0.35966(19) -0.2211(3) 0.32443(19) 0.0306(9) Uani 1 1 d .
H37A H 0.4081 -0.1952 0.3205 0.046 Uiso 1 1 calc R
H37B H 0.3438 -0.2472 0.2740 0.046 Uiso 1 1 calc R
H37C H 0.3571 -0.2815 0.3617 0.046 Uiso 1 1 calc R
C38 C 0.1744(2) -0.4379(3) 0.3448(2) 0.0257(8) Uani 1 1 d .
C39 C 0.33261(16) -0.2025(3) 0.08445(18) 0.0192(7) Uani 1 1 d .

loop_
_atom_site_aniso_label
_atom_site_aniso_U_11
_atom_site_aniso_U_22
_atom_site_aniso_U_33
_atom_site_aniso_U_23
_atom_site_aniso_U_13
_atom_site_aniso_U_12
Mo1 0.01128(10) 0.01065(9) 0.01190(10) -0.00112(14) 0.00104(14) -0.00012(10)
S1 0.0216(4) 0.0162(4) 0.0180(4) 0.0004(3) 0.0062(3) -0.0005(3)
F1 0.0398(14) 0.0283(12) 0.0548(14) 0.0058(10) 0.0187(11) 0.0120(10)
N1 0.0143(14) 0.0174(13) 0.0138(13) 0.0025(11) 0.0016(11) -0.0021(10)
O1 0.0267(12) 0.0114(9) 0.0155(13) 0.0003(8) 0.0058(9) -0.0027(8)
C1 0.0096(15) 0.0159(15) 0.0129(15) -0.0027(12) 0.0013(12) -0.0010(11)
S2 0.0183(4) 0.0182(4) 0.0139(4) -0.0044(3) 0.0038(3) -0.0022(3)
C2 0.0148(17) 0.0214(19) 0.026(2) 0.0046(15) 0.0022(15) -0.0060(14)
O2 0.0472(16) 0.0301(13) 0.0158(12) -0.0007(11) 0.0000(11) 0.0001(11)
F2 0.0627(15) 0.0193(10) 0.0435(14) 0.0131(10) 0.0160(12) -0.0052(10)
N2 0.0158(14) 0.0155(13) 0.0146(14) 0.0017(11) -0.0008(11) -0.0006(11)
N3 0.0184(12) 0.0169(12) 0.0225(16) 0.0025(13) -0.0009(14) -0.0022(9)
F3 0.0778(17) 0.0250(11) 0.0293(15) -0.0057(9) -0.0020(11) -0.0150(10)
O3 0.0182(13) 0.0412(15) 0.0473(16) 0.0052(13) 0.0074(12) 0.0012(11)
C3 0.0194(17) 0.0201(16) 0.0234(18) 0.0083(15) 0.0019(15) -0.0046(13)
F4 0.0201(10) 0.0290(10) 0.0249(10) -0.0036(9) 0.0013(8) -0.0006(8)
O4 0.0180(12) 0.0168(11) 0.0181(11) -0.0045(9) 0.0056(10) -0.0008(9)
C4 0.0131(14) 0.0137(14) 0.015(2) 0.0022(12) -0.0029(12) -0.0043(11)
C5 0.0149(12) 0.0171(12) 0.0236(14) -0.0051(17) 0.002(2) -0.0061(12)
O5 0.0218(12) 0.0375(14) 0.0195(12) -0.0080(11) -0.0018(10) -0.0017(11)
F5 0.0306(12) 0.0440(12) 0.0246(11) -0.0192(10) 0.0111(9) -0.0022(10)
F6 0.0290(12) 0.0369(12) 0.0388(13) 0.0174(10) 0.0166(10) 0.0104(10)
O6 0.0321(13) 0.0154(12) 0.0248(13) -0.0023(10) 0.0058(10) -0.0032(10)
C6 0.0120(16) 0.0256(18) 0.032(2) -0.0019(16) 0.0006(14) -0.0018(14)
O7 0.0233(12) 0.0219(12) 0.0193(12) -0.0036(10) -0.0010(10) 0.0041(9)
C7 0.0194(18) 0.0263(17) 0.0205(18) 0.0018(15) -0.0034(14) -0.0074(14)
C8 0.0207(18) 0.0237(17) 0.0174(17) -0.0054(14) 0.0013(14) -0.0085(14)
C9 0.0173(16) 0.0134(15) 0.0186(17) 0.0001(14) 0.0028(14) -0.0048(13)
C10 0.0177(18) 0.0274(19) 0.035(2) -0.0088(16) -0.0009(16) 0.0001(14)
C11 0.022(2) 0.048(2) 0.030(2) 0.0001(18) -0.0121(16) -0.0032(17)
C12 0.0241(19) 0.0181(17) 0.0219(19) -0.0081(14) 0.0036(15) -0.0055(14)
C13 0.0169(17) 0.0168(15) 0.0156(16) 0.0054(13) -0.0001(14) -0.0003(12)
C14 0.0206(17) 0.0168(16) 0.0215(18) 0.0043(14) 0.0005(14) -0.0004(13)
C15 0.0218(18) 0.0304(19) 0.0161(17) -0.0016(14) -0.0044(14) 0.0005(14)
C16 0.0158(17) 0.0280(18) 0.0245(19) 0.0078(15) -0.0031(15) 0.0021(14)
C17 0.0164(17) 0.0196(17) 0.0256(19) 0.0039(15) 0.0021(14) 0.0033(13)
C18 0.0168(16) 0.0193(16) 0.0154(16) 0.0052(14) 0.0003(13) -0.0024(13)
C19 0.026(2) 0.034(2) 0.0226(19) -0.0034(15) -0.0018(15) 0.0051(15)
C20 0.023(2) 0.055(3) 0.032(2) 0.001(2) -0.0069(17) 0.0054(18)
C21 0.0267(19) 0.0236(17) 0.0291(19) -0.0055(16) 0.0017(15) 0.0018(15)
C22 0.0120(14) 0.0142(13) 0.028(2) 0.0084(13) 0.0053(14) 0.0012(11)
C23 0.0255(18) 0.0200(18) 0.035(2) 0.0042(16) -0.0034(16) -0.0042(14)
C24 0.0229(18) 0.0214(17) 0.050(2) 0.0026(18) -0.0017(17) -0.0035(16)
C25 0.0171(18) 0.0250(19) 0.049(2) 0.0077(17) 0.0055(16) 0.0012(15)
C26 0.0152(17) 0.0250(18) 0.050(2) 0.0084(17) 0.0082(15) 0.0032(15)
C27 0.0258(19) 0.0165(17) 0.036(2) 0.0066(15) 0.0040(16) -0.0014(14)
C28 0.0270(19) 0.033(2) 0.034(2) -0.0109(18) -0.0056(17) -0.0058(16)
C29 0.030(2) 0.036(2) 0.036(2) -0.0052(17) 0.0096(17) 0.0082(16)
C30 0.0263(18) 0.0153(16) 0.0195(17) -0.0014(14) 0.0055(15) 0.0003(14)
C31 0.0263(18) 0.0163(16) 0.0197(18) -0.0007(13) 0.0021(15) -0.0037(13)
C32 0.0288(19) 0.0126(15) 0.0135(17) 0.0005(13) -0.0017(14) -0.0069(13)
C33 0.031(2) 0.0186(17) 0.034(2) 0.0054(16) -0.0052(17) -0.0028(16)
C34 0.047(2) 0.0256(19) 0.0198(19) 0.0082(15) -0.0170(18) -0.0094(17)
C35 0.047(2) 0.0249(19) 0.0206(19) 0.0027(16) -0.0086(18) -0.0066(17)
C36 0.043(2) 0.0172(17) 0.0198(18) -0.0014(15) 0.0031(16) -0.0066(15)
C37 0.040(2) 0.0275(19) 0.0240(19) -0.0092(15) -0.0030(16) 0.0189(17)
C38 0.039(2) 0.0133(17) 0.025(2) 0.0038(16) 0.0067(16) -0.0067(16)
C39 0.0208(18) 0.0216(17) 0.0150(17) 0.0006(14) 0.0046(14) 0.0046(14)

loop_
_atom_type_symbol
_atom_type_description
_atom_type_scat_dispersion_real
_atom_type_scat_dispersion_imag
_atom_type_scat_source
C C 0.0033 0.0016 'International Tables Vol C Tables 4.2.6.8 and 6.1.1.4'
H H 0.0000 0.0000 'International Tables Vol C Tables 4.2.6.8 and 6.1.1.4'
N N 0.0061 0.0033 'International Tables Vol C Tables 4.2.6.8 and 6.1.1.4'
O O 0.0106 0.0060 'International Tables Vol C Tables 4.2.6.8 and 6.1.1.4'
F F 0.0171 0.0103 'International Tables Vol C Tables 4.2.6.8 and 6.1.1.4'
S S 0.1246 0.1234 'International Tables Vol C Tables 4.2.6.8 and 6.1.1.4'
Mo Mo -1.6832 0.6857 'International Tables Vol C Tables 4.2.6.8 and 6.1.1.4'

loop_
_geom_angle_atom_site_label_1
_geom_angle_atom_site_label_2
_geom_angle_atom_site_label_3
_geom_angle
N3 Mo1 C30 93.70(14)
N3 Mo1 O1 94.17(9)
C30 Mo1 O1 100.58(10)
N3 Mo1 O4 117.01(12)
C30 Mo1 O4 149.29(11)
O1 Mo1 O4 78.74(7)
N3 Mo1 C1 94.62(11)
C30 Mo1 C1 97.53(12)
O1 Mo1 C1 159.28(9)
O4 Mo1 C1 80.55(9)
N3 Mo1 O7 161.49(11)
C30 Mo1 O7 72.36(11)
O1 Mo1 O7 77.06(7)
O4 Mo1 O7 77.68(8)
C1 Mo1 O7 99.15(9)
O3 S1 O2 118.20(15)
O3 S1 O1 113.24(14)
O2 S1 O1 113.48(13)
O3 S1 C38 104.91(16)
O2 S1 C38 105.46(16)
O1 S1 C38 98.78(13)
C1 N1 C2 111.9(3)
C1 N1 C4 127.4(2)
C2 N1 C4 120.5(2)
S1 O1 Mo1 133.07(12)
N1 C1 N2 102.6(2)
N1 C1 Mo1 128.6(2)
N2 C1 Mo1 128.1(2)
O5 S2 O6 118.01(14)
O5 S2 O4 113.34(13)
O6 S2 O4 114.51(13)
O5 S2 C39 104.85(14)
O6 S2 C39 103.42(14)
O4 S2 C39 99.74(13)
C3 C2 N1 107.1(3)
C3 C2 H2 126.5
N1 C2 H2 126.5
C1 N2 C3 111.9(2)
C1 N2 C13 128.3(2)
C3 N2 C13 119.2(2)
C22 N3 Mo1 170.43(19)
C2 C3 N2 106.5(3)
C2 C3 H3 126.7
N2 C3 H3 126.7
S2 O4 Mo1 142.68(12)
C9 C4 C5 122.1(3)
C9 C4 N1 118.4(3)
C5 C4 N1 119.2(3)
C6 C5 C4 117.2(3)
C6 C5 C10 121.3(3)
C4 C5 C10 121.5(3)
C7 C6 C5 122.1(3)
C7 C6 H6 118.9
C5 C6 H6 118.9
C32 O7 C37 114.8(2)
C32 O7 Mo1 112.18(18)
C37 O7 Mo1 129.70(18)
C6 C7 C8 118.6(3)
C6 C7 C11 120.5(3)
C8 C7 C11 120.8(3)
C9 C8 C7 121.4(3)
C9 C8 H8 119.3
C7 C8 H8 119.3
C8 C9 C4 118.3(3)
C8 C9 C12 120.6(3)
C4 C9 C12 121.0(3)
C5 C10 H10A 109.5
C5 C10 H10B 109.5
H10A C10 H10B 109.5
C5 C10 H10C 109.5
H10A C10 H10C 109.5
H10B C10 H10C 109.5
C7 C11 H11A 109.5
C7 C11 H11B 109.5
H11A C11 H11B 109.5
C7 C11 H11C 109.5
H11A C11 H11C 109.5
H11B C11 H11C 109.5
C9 C12 H12A 109.5
C9 C12 H12B 109.5
H12A C12 H12B 109.5
C9 C12 H12C 109.5
H12A C12 H12C 109.5
H12B C12 H12C 109.5
C14 C13 C18 122.0(3)
C14 C13 N2 119.9(3)
C18 C13 N2 117.4(3)
C15 C14 C13 117.8(3)
C15 C14 C19 120.5(3)
C13 C14 C19 121.7(3)
C14 C15 C16 122.1(3)
C14 C15 H15 118.9
C16 C15 H15 118.9
C17 C16 C15 117.9(3)
C17 C16 C20 121.8(3)
C15 C16 C20 120.4(3)
C18 C17 C16 122.4(3)
C18 C17 H17 118.8
C16 C17 H17 118.8
C17 C18 C13 117.7(3)
C17 C18 C21 120.8(3)
C13 C18 C21 121.3(3)
C14 C19 H19A 109.5
C14 C19 H19B 109.5
H19A C19 H19B 109.5
C14 C19 H19C 109.5
H19A C19 H19C 109.5
H19B C19 H19C 109.5
C16 C20 H20A 109.5
C16 C20 H20B 109.5
H20A C20 H20B 109.5
C16 C20 H20C 109.5
H20A C20 H20C 109.5
H20B C20 H20C 109.5
C18 C21 H21A 109.5
C18 C21 H21B 109.5
H21A C21 H21B 109.5
C18 C21 H21C 109.5
H21A C21 H21C 109.5
H21B C21 H21C 109.5
C23 C22 N3 118.6(3)
C23 C22 C27 122.4(3)
N3 C22 C27 119.0(3)
C24 C23 C22 117.5(3)
C24 C23 C28 122.1(3)
C22 C23 C28 120.4(3)
C23 C24 C25 121.4(3)
C23 C24 H24 119.3
C25 C24 H24 119.3
C26 C25 C24 120.9(3)
C26 C25 H25 119.6
C24 C25 H25 119.6
C25 C26 C27 120.6(3)
C25 C26 H26 119.7
C27 C26 H26 119.7
C26 C27 C22 117.0(3)
C26 C27 C29 119.7(3)
C22 C27 C29 123.3(3)
C23 C28 H28A 109.5
C23 C28 H28B 109.5
H28A C28 H28B 109.5
C23 C28 H28C 109.5
H28A C28 H28C 109.5
H28B C28 H28C 109.5
C27 C29 H29A 109.5
C27 C29 H29B 109.5
H29A C29 H29B 109.5
C27 C29 H29C 109.5
H29A C29 H29C 109.5
H29B C29 H29C 109.5
C31 C30 Mo1 123.8(2)
C31 C30 H30 118.1
Mo1 C30 H30 118.1
C32 C31 C36 118.6(3)
C32 C31 C30 118.2(3)
C36 C31 C30 123.1(3)
O7 C32 C31 113.3(3)
O7 C32 C33 124.2(3)
C31 C32 C33 122.4(3)
C34 C33 C32 117.5(3)
C34 C33 H33 121.2
C32 C33 H33 121.2
C35 C34 C33 121.7(3)
C35 C34 H34 119.1
C33 C34 H34 119.1
C34 C35 C36 119.7(3)
C34 C35 H35 120.2
C36 C35 H35 120.2
C31 C36 C35 119.9(3)
C31 C36 H36 120.0
C35 C36 H36 120.0
O7 C37 H37A 109.5
O7 C37 H37B 109.5
H37A C37 H37B 109.5
O7 C37 H37C 109.5
H37A C37 H37C 109.5
H37B C37 H37C 109.5
F3 C38 F1 108.1(3)
F3 C38 F2 108.0(3)
F1 C38 F2 108.2(3)
F3 C38 S1 111.2(3)
F1 C38 S1 111.3(2)
F2 C38 S1 110.0(2)
F6 C39 F4 107.8(3)
F6 C39 F5 107.5(3)
F4 C39 F5 106.6(2)
F6 C39 S2 112.7(2)
F4 C39 S2 111.4(2)
F5 C39 S2 110.5(2)

loop_
_geom_bond_atom_site_label_1
_geom_bond_atom_site_label_2
_geom_bond_distance
Mo1 N3 1.714(2)
Mo1 C30 1.964(3)
Mo1 O1 2.1373(18)
Mo1 O4 2.210(2)
Mo1 C1 2.221(3)
Mo1 O7 2.437(2)
S1 O3 1.429(2)
S1 O2 1.434(2)
S1 O1 1.484(2)
S1 C38 1.827(3)
F1 C38 1.326(4)
N1 C1 1.376(4)
N1 C2 1.378(4)
N1 C4 1.438(4)
C1 N2 1.377(4)
S2 O5 1.423(2)
S2 O6 1.428(2)
S2 O4 1.488(2)
S2 C39 1.827(3)
C2 C3 1.350(4)
C2 H2 0.9500
F2 C38 1.331(4)
N2 C3 1.384(4)
N2 C13 1.454(4)
N3 C22 1.406(3)
F3 C38 1.322(4)
C3 H3 0.9500
F4 C39 1.337(4)
C4 C9 1.391(4)
C4 C5 1.399(4)
C5 C6 1.392(5)
C5 C10 1.510(5)
F5 C39 1.342(3)
F6 C39 1.330(3)
C6 C7 1.388(4)
C6 H6 0.9500
O7 C32 1.386(4)
O7 C37 1.470(3)
C7 C8 1.389(4)
C7 C11 1.506(4)
C8 C9 1.386(4)
C8 H8 0.9500
C9 C12 1.509(4)
C10 H10A 0.9800
C10 H10B 0.9800
C10 H10C 0.9800
C11 H11A 0.9800
C11 H11B 0.9800
C11 H11C 0.9800
C12 H12A 0.9800
C12 H12B 0.9800
C12 H12C 0.9800
C13 C14 1.397(4)
C13 C18 1.403(4)
C14 C15 1.389(4)
C14 C19 1.506(4)
C15 C16 1.400(4)
C15 H15 0.9500
C16 C17 1.391(5)
C16 C20 1.515(4)
C17 C18 1.386(4)
C17 H17 0.9500
C18 C21 1.508(4)
C19 H19A 0.9800
C19 H19B 0.9800
C19 H19C 0.9800
C20 H20A 0.9800
C20 H20B 0.9800
C20 H20C 0.9800
C21 H21A 0.9800
C21 H21B 0.9800
C21 H21C 0.9800
C22 C23 1.391(4)
C22 C27 1.425(4)
C23 C24 1.381(4)
C23 C28 1.515(5)
C24 C25 1.390(5)
C24 H24 0.9500
C25 C26 1.366(5)
C25 H25 0.9500
C26 C27 1.403(4)
C26 H26 0.9500
C27 C29 1.493(5)
C28 H28A 0.9800
C28 H28B 0.9800
C28 H28C 0.9800
C29 H29A 0.9800
C29 H29B 0.9800
C29 H29C 0.9800
C30 C31 1.450(4)
C30 H30 0.9500
C31 C32 1.391(4)
C31 C36 1.394(4)
C32 C33 1.395(5)
C33 C34 1.388(5)
C33 H33 0.9500
C34 C35 1.383(5)
C34 H34 0.9500
C35 C36 1.402(5)
C35 H35 0.9500
C36 H36 0.9500
C37 H37A 0.9800
C37 H37B 0.9800
C37 H37C 0.9800

loop_
_geom_torsion_atom_site_label_1
_geom_torsion_atom_site_label_2
_geom_torsion_atom_site_label_3
_geom_torsion_atom_site_label_4
_geom_torsion
O3 S1 O1 Mo1 78.9(2)
O2 S1 O1 Mo1 -59.5(2)
C38 S1 O1 Mo1 -170.64(18)
N3 Mo1 O1 S1 -68.38(19)
C30 Mo1 O1 S1 26.2(2)
O4 Mo1 O1 S1 174.90(18)
C1 Mo1 O1 S1 176.7(2)
O7 Mo1 O1 S1 95.12(17)
C2 N1 C1 N2 -1.1(3)
C4 N1 C1 N2 173.0(3)
C2 N1 C1 Mo1 169.8(2)
C4 N1 C1 Mo1 -16.0(4)
N3 Mo1 C1 N1 154.1(3)
C30 Mo1 C1 N1 59.7(3)
O1 Mo1 C1 N1 -91.1(4)
O4 Mo1 C1 N1 -89.3(2)
O7 Mo1 C1 N1 -13.5(3)
N3 Mo1 C1 N2 -37.2(3)
C30 Mo1 C1 N2 -131.5(3)
O1 Mo1 C1 N2 77.7(4)
O4 Mo1 C1 N2 79.5(2)
O7 Mo1 C1 N2 155.2(2)
C1 N1 C2 C3 0.7(4)
C4 N1 C2 C3 -173.9(3)
N1 C1 N2 C3 1.2(3)
Mo1 C1 N2 C3 -169.8(2)
N1 C1 N2 C13 -169.9(3)
Mo1 C1 N2 C13 19.1(4)
C30 Mo1 N3 C22 -107.1(15)
O1 Mo1 N3 C22 -6.2(16)
O4 Mo1 N3 C22 73.3(16)
C1 Mo1 N3 C22 155.0(15)
O7 Mo1 N3 C22 -66.9(17)
N1 C2 C3 N2 0.1(4)
C1 N2 C3 C2 -0.9(4)
C13 N2 C3 C2 171.2(3)
O5 S2 O4 Mo1 75.1(2)
O6 S2 O4 Mo1 -64.3(2)
C39 S2 O4 Mo1 -174.0(2)
N3 Mo1 O4 S2 -63.8(2)
C30 Mo1 O4 S2 116.9(3)
O1 Mo1 O4 S2 25.1(2)
C1 Mo1 O4 S2 -154.2(2)
O7 Mo1 O4 S2 104.2(2)
C1 N1 C4 C9 -83.3(4)
C2 N1 C4 C9 90.4(3)
C1 N1 C4 C5 103.5(3)
C2 N1 C4 C5 -82.8(4)
C9 C4 C5 C6 4.1(4)
N1 C4 C5 C6 177.1(3)
C9 C4 C5 C10 -175.9(3)
N1 C4 C5 C10 -3.0(4)
C4 C5 C6 C7 -2.4(5)
C10 C5 C6 C7 177.6(3)
N3 Mo1 O7 C32 -41.5(4)
C30 Mo1 O7 C32 1.06(19)
O1 Mo1 O7 C32 -104.64(19)
O4 Mo1 O7 C32 174.26(19)
C1 Mo1 O7 C32 96.12(19)
N3 Mo1 O7 C37 116.7(3)
C30 Mo1 O7 C37 159.2(3)
O1 Mo1 O7 C37 53.5(2)
O4 Mo1 O7 C37 -27.6(2)
C1 Mo1 O7 C37 -105.7(2)
C5 C6 C7 C8 0.2(5)
C5 C6 C7 C11 -178.7(3)
C6 C7 C8 C9 0.4(5)
C11 C7 C8 C9 179.3(3)
C7 C8 C9 C4 1.2(5)
C7 C8 C9 C12 -178.1(3)
C5 C4 C9 C8 -3.6(4)
N1 C4 C9 C8 -176.6(3)
C5 C4 C9 C12 175.7(3)
N1 C4 C9 C12 2.7(4)
C1 N2 C13 C14 -109.4(3)
C3 N2 C13 C14 80.0(4)
C1 N2 C13 C18 80.4(4)
C3 N2 C13 C18 -90.2(3)
C18 C13 C14 C15 -4.2(4)
N2 C13 C14 C15 -173.9(3)
C18 C13 C14 C19 173.7(3)
N2 C13 C14 C19 4.0(4)
C13 C14 C15 C16 1.0(5)
C19 C14 C15 C16 -176.9(3)
C14 C15 C16 C17 1.4(5)
C14 C15 C16 C20 -179.6(3)
C15 C16 C17 C18 -0.8(5)
C20 C16 C17 C18 -179.7(3)
C16 C17 C18 C13 -2.2(5)
C16 C17 C18 C21 172.5(3)
C14 C13 C18 C17 4.8(4)
N2 C13 C18 C17 174.7(3)
C14 C13 C18 C21 -169.9(3)
N2 C13 C18 C21 0.1(4)
Mo1 N3 C22 C23 -55.6(16)
Mo1 N3 C22 C27 124.2(15)
N3 C22 C23 C24 -176.6(3)
C27 C22 C23 C24 3.6(5)
N3 C22 C23 C28 4.4(4)
C27 C22 C23 C28 -175.3(3)
C22 C23 C24 C25 -1.7(5)
C28 C23 C24 C25 177.2(3)
C23 C24 C25 C26 -0.4(5)
C24 C25 C26 C27 0.7(5)
C25 C26 C27 C22 1.1(5)
C25 C26 C27 C29 -178.2(3)
C23 C22 C27 C26 -3.4(4)
N3 C22 C27 C26 176.9(3)
C23 C22 C27 C29 176.0(3)
N3 C22 C27 C29 -3.8(4)
N3 Mo1 C30 C31 168.2(3)
O1 Mo1 C30 C31 73.2(3)
O4 Mo1 C30 C31 -12.5(4)
C1 Mo1 C30 C31 -96.7(3)
O7 Mo1 C30 C31 0.6(2)
Mo1 C30 C31 C32 -2.2(4)
Mo1 C30 C31 C36 -178.7(2)
C37 O7 C32 C31 -164.0(3)
Mo1 O7 C32 C31 -2.4(3)
C37 O7 C32 C33 15.4(4)
Mo1 O7 C32 C33 177.0(2)
C36 C31 C32 O7 179.7(3)
C30 C31 C32 O7 3.0(4)
C36 C31 C32 C33 0.3(5)
C30 C31 C32 C33 -176.4(3)
O7 C32 C33 C34 179.0(3)
C31 C32 C33 C34 -1.7(5)
C32 C33 C34 C35 1.0(5)
C33 C34 C35 C36 1.0(5)
C32 C31 C36 C35 1.9(5)
C30 C31 C36 C35 178.3(3)
C34 C35 C36 C31 -2.5(5)
O3 S1 C38 F3 56.5(3)
O2 S1 C38 F3 -178.0(2)
O1 S1 C38 F3 -60.5(3)
O3 S1 C38 F1 177.1(2)
O2 S1 C38 F1 -57.4(3)
O1 S1 C38 F1 60.1(3)
O3 S1 C38 F2 -63.0(3)
O2 S1 C38 F2 62.5(3)
O1 S1 C38 F2 180.0(2)
O5 S2 C39 F6 59.3(3)
O6 S2 C39 F6 -176.5(2)
O4 S2 C39 F6 -58.2(3)
O5 S2 C39 F4 -179.4(2)
O6 S2 C39 F4 -55.1(2)
O4 S2 C39 F4 63.2(2)
O5 S2 C39 F5 -61.0(2)
O6 S2 C39 F5 63.2(2)
O4 S2 C39 F5 -178.5(2)
